data_7235156
loop_
_publ_author_name
'Priya Singla'
'Nick Van Steerteghem'
'Navdeep Kaur'
'A. Z. Ashar'
'Paramjit Kaur'
'Koen Clays'
'K. S. Narayan'
'Kamaljit Singh'

_publ_section_title
;
 Multifunctional geometrical isomers of
 ferrocene-benzo[1,2-b:4,5-b']difuran-2,6-(3H,7H)-dione adducts:
 second-order nonlinear optical behaviour and charge transport in thin
 film OFET devices
;
_journal_name_full 'Journal of Materials Chemistry C'
_journal_page_first 697
_journal_page_last 708
_journal_paper_doi 10.1039/C6TC03876J
_journal_volume 5
_journal_year 2017
_chemical_formula_sum 'C21 H14 Fe O4'
_chemical_formula_weight 386.17
_space_group_crystal_system monoclinic
_space_group_IT_number 14
_space_group_name_Hall '-P 2ybc'
_space_group_name_H-M_alt 'P 1 21/c 1'
_atom_sites_solution_hydrogens geom
_cell_angle_alpha 90
_cell_angle_beta 100.464(9)
_cell_angle_gamma 90
_cell_formula_units_Z 4
_cell_length_a 15.8948(12)
_cell_length_b 6.6730(6)
_cell_length_c 15.6759(19)
_cell_measurement_reflns_used 2072
_cell_measurement_temperature 150(2)
_cell_measurement_theta_max 22.7720
_cell_measurement_theta_min 3.6510
_cell_volume 1635.0(3)
_computing_cell_refinement 'CrysAlis RED, Oxford Diffraction Ltd.,'
_computing_data_collection 'CrysAlis CCD, Oxford Diffraction Ltd.,'
_computing_data_reduction 'CrysAlis RED, Oxford Diffraction Ltd.,'
_computing_molecular_graphics Ortep3
_computing_publication_material Shelx97
_computing_structure_refinement 'SHELXL-2014/7 (Sheldrick, 2014)'
_computing_structure_solution 'SHELXS-97 (Sheldrick, 1997)'
_diffrn_ambient_temperature 150(2)
_diffrn_detector_area_resol_mean 15.9948
_diffrn_measured_fraction_theta_full 0.999
_diffrn_measured_fraction_theta_max 0.999
_diffrn_measurement_device_type 'OXFORD DIFFRACTION SUPER NOVA'
_diffrn_measurement_method \w/q-scan
_diffrn_radiation_monochromator graphite
_diffrn_radiation_source 'Micro-Focus (Mo) X-ray Source'
_diffrn_radiation_type MoK\a
_diffrn_radiation_wavelength 0.71073
_diffrn_reflns_av_R_equivalents 0.1174
_diffrn_reflns_av_unetI/netI 0.0828
_diffrn_reflns_Laue_measured_fraction_full 0.999
_diffrn_reflns_Laue_measured_fraction_max 0.999
_diffrn_reflns_limit_h_max 16
_diffrn_reflns_limit_h_min -18
_diffrn_reflns_limit_k_max 7
_diffrn_reflns_limit_k_min -7
_diffrn_reflns_limit_l_max 16
_diffrn_reflns_limit_l_min -18
_diffrn_reflns_number 11188
_diffrn_reflns_point_group_measured_fraction_full 0.999
_diffrn_reflns_point_group_measured_fraction_max 0.999
_diffrn_reflns_theta_full 25.000
_diffrn_reflns_theta_max 25.000
_diffrn_reflns_theta_min 3.152
_exptl_absorpt_coefficient_mu 0.947
_exptl_absorpt_correction_T_max 1.00000
_exptl_absorpt_correction_T_min 0.63460
_exptl_absorpt_correction_type multi-scan
_exptl_absorpt_process_details
;
CrysAlisPro, Agilent Technologies,
Version 1.171.37.35 (release 13-08-2014 CrysAlis171 .NET)
(compiled Aug 13 2014,18:06:01)
Empirical absorption correction using spherical harmonics,
 implemented in SCALE3 ABSPACK scaling algorithm.
;
_exptl_crystal_colour orange
_exptl_crystal_density_diffrn 1.569
_exptl_crystal_density_method 'not measured'
_exptl_crystal_description block
_exptl_crystal_F_000 792
_exptl_crystal_size_max 0.330
_exptl_crystal_size_mid 0.260
_exptl_crystal_size_min 0.210
_refine_diff_density_max 1.093
_refine_diff_density_min -1.031
_refine_diff_density_rms 0.369
_refine_ls_extinction_coef 0.060(8)
_refine_ls_extinction_expression Fc^*^=kFc[1+0.001xFc^2^\l^3^/sin(2\q)]^-1/4^
_refine_ls_extinction_method 'SHELXL-2014/7 (Sheldrick 2014'
_refine_ls_goodness_of_fit_ref 1.150
_refine_ls_hydrogen_treatment constr
_refine_ls_matrix_type full
_refine_ls_number_parameters 236
_refine_ls_number_reflns 2874
_refine_ls_number_restraints 0
_refine_ls_restrained_S_all 1.150
_refine_ls_R_factor_all 0.1425
_refine_ls_R_factor_gt 0.0970
_refine_ls_shift/su_max 0.000
_refine_ls_shift/su_mean 0.000
_refine_ls_structure_factor_coef Fsqd
_refine_ls_weighting_details 'w=1/[\s^2^(Fo^2^)+(0.1500P)^2^+0.0723P] where P=(Fo^2^+2Fc^2^)/3'
_refine_ls_weighting_scheme calc
_refine_ls_wR_factor_gt 0.2277
_refine_ls_wR_factor_ref 0.2883
_reflns_Friedel_coverage 0.000
_reflns_Friedel_fraction_full .
_reflns_Friedel_fraction_max .
_reflns_number_gt 1791
_reflns_number_total 2874
_reflns_threshold_expression 'I > 2\s(I)'
_cod_data_source_file J-Mater-Chem-2027-5-697.cif
_cod_data_source_block GNDU010
_cod_original_sg_symbol_H-M 'P 21/c'
_cod_database_code 7235156
_shelx_space_group_comment
;
The symmetry employed for this shelxl refinement is uniquely defined
by the following loop, which should always be used as a source of
symmetry information in preference to the above space-group names.
They are only intended as comments.
;
_shelx_estimated_absorpt_t_min 0.745
_shelx_estimated_absorpt_t_max 0.826

loop_
_space_group_symop_operation_xyz
'x, y, z'
'-x, y+1/2, -z+1/2'
'-x, -y, -z'
'x, -y-1/2, z-1/2'

loop_
_atom_site_label
_atom_site_type_symbol
_atom_site_fract_x
_atom_site_fract_y
_atom_site_fract_z
_atom_site_U_iso_or_equiv
_atom_site_adp_type
_atom_site_occupancy
_atom_site_site_symmetry_order
_atom_site_calc_flag
_atom_site_refinement_flags_posn
_atom_site_refinement_flags_adp
_atom_site_refinement_flags_occupancy
_atom_site_disorder_assembly
_atom_site_disorder_group
Fe1 Fe 0.13384(6) 0.26424(15) 0.42972(7) 0.0610(6) Uani 1 1 d . . . . .
O1 O 0.7515(4) 0.1356(10) 0.2800(5) 0.098(2) Uani 1 1 d . . . . .
O2 O 0.6301(3) 0.1541(7) 0.3326(3) 0.0605(13) Uani 1 1 d . . . . .
O3 O 0.4320(3) 0.7866(6) 0.3878(4) 0.0585(14) Uani 1 1 d . . . . .
O4 O 0.3130(4) 0.8120(7) 0.4432(4) 0.0762(17) Uani 1 1 d . . . . .
C1 C 0.6978(5) 0.2380(11) 0.2975(6) 0.066(2) Uani 1 1 d . . . . .
C2 C 0.6841(4) 0.4605(11) 0.2908(5) 0.0580(18) Uani 1 1 d . . . . .
H2A H 0.7324 0.5333 0.3263 0.070 Uiso 1 1 calc R U . . .
H2B H 0.6776 0.5058 0.2299 0.070 Uiso 1 1 calc R U . . .
C3 C 0.6041(4) 0.4923(9) 0.3248(4) 0.0504(16) Uani 1 1 d . . . . .
C4 C 0.5756(4) 0.3084(8) 0.3486(4) 0.0457(15) Uani 1 1 d . . . . .
C5 C 0.5581(4) 0.6642(9) 0.3367(4) 0.0524(16) Uani 1 1 d . . . . .
H5 H 0.5759 0.7939 0.3224 0.063 Uiso 1 1 calc R U . . .
C6 C 0.4852(4) 0.6337(8) 0.3704(4) 0.0489(16) Uani 1 1 d . . . . .
C7 C 0.4554(4) 0.4473(8) 0.3930(4) 0.0437(14) Uani 1 1 d . . . . .
C8 C 0.5027(4) 0.2749(8) 0.3825(4) 0.0465(15) Uani 1 1 d . . . . .
H8 H 0.4859 0.1450 0.3976 0.056 Uiso 1 1 calc R U . . .
C9 C 0.3774(4) 0.4833(8) 0.4268(4) 0.0452(15) Uani 1 1 d . . . . .
C10 C 0.3650(5) 0.7051(9) 0.4234(5) 0.0550(18) Uani 1 1 d . . . . .
C11 C 0.2515(4) 0.3589(9) 0.4933(4) 0.0511(16) Uani 1 1 d . . . . .
C12 C 0.3280(4) 0.3417(9) 0.4570(4) 0.0445(15) Uani 1 1 d . . . . .
H12 H 0.3477 0.2082 0.4533 0.053 Uiso 1 1 calc R U . . .
C13 C 0.1892(4) 0.5152(11) 0.4907(5) 0.066(2) Uani 1 1 d . . . . .
H13 H 0.1912 0.6438 0.4652 0.079 Uiso 1 1 calc R U . . .
C14 C 0.1242(4) 0.4424(15) 0.5332(6) 0.081(3) Uani 1 1 d . . . . .
H14 H 0.0749 0.5154 0.5413 0.097 Uiso 1 1 calc R U . . .
C15 C 0.1437(5) 0.2454(12) 0.5616(6) 0.066(2) Uani 1 1 d . . . . .
H15 H 0.1104 0.1642 0.5925 0.079 Uiso 1 1 calc R U . . .
C16 C 0.2207(4) 0.1885(11) 0.5365(5) 0.0550(17) Uani 1 1 d . . . . .
H16 H 0.2479 0.0616 0.5462 0.066 Uiso 1 1 calc R U . . .
C17 C 0.1335(8) 0.2435(15) 0.3007(6) 0.091(3) Uani 1 1 d . . . . .
H17 H 0.1746 0.3007 0.2708 0.109 Uiso 1 1 calc R U . . .
C18 C 0.0546(12) 0.3415(17) 0.3197(9) 0.150(7) Uani 1 1 d . . . . .
H18 H 0.0348 0.4743 0.3068 0.181 Uiso 1 1 calc R U . . .
C19 C 0.0176(6) 0.190(2) 0.3608(9) 0.122(5) Uani 1 1 d . . . . .
H19 H -0.0359 0.2044 0.3791 0.146 Uiso 1 1 calc R U . . .
C20 C 0.0640(6) 0.0234(17) 0.3722(7) 0.106(3) Uani 1 1 d . . . . .
H20 H 0.0507 -0.0950 0.4007 0.127 Uiso 1 1 calc R U . . .
C21 C 0.1347(5) 0.0545(16) 0.3349(5) 0.080(3) Uani 1 1 d . . . . .
H21 H 0.1784 -0.0417 0.3331 0.096 Uiso 1 1 calc R U . . .

loop_
_atom_site_aniso_label
_atom_site_aniso_U_11
_atom_site_aniso_U_22
_atom_site_aniso_U_33
_atom_site_aniso_U_23
_atom_site_aniso_U_13
_atom_site_aniso_U_12
Fe1 0.0418(7) 0.0900(10) 0.0484(8) -0.0153(5) 0.0007(5) 0.0061(5)
O1 0.086(4) 0.107(4) 0.113(6) -0.002(4) 0.051(4) 0.015(4)
O2 0.057(3) 0.061(3) 0.067(4) -0.004(2) 0.021(2) 0.000(2)
O3 0.058(3) 0.042(2) 0.076(4) 0.012(2) 0.014(3) 0.0055(19)
O4 0.076(4) 0.051(3) 0.103(5) 0.001(3) 0.019(3) 0.019(3)
C1 0.059(5) 0.080(5) 0.062(6) 0.001(4) 0.018(4) 0.004(4)
C2 0.054(4) 0.079(5) 0.042(4) -0.005(3) 0.012(3) -0.015(3)
C3 0.052(4) 0.058(4) 0.039(4) 0.001(3) 0.002(3) -0.009(3)
C4 0.046(4) 0.044(3) 0.045(4) -0.008(3) 0.005(3) -0.006(3)
C5 0.057(4) 0.051(3) 0.045(4) 0.010(3) -0.003(3) -0.007(3)
C6 0.059(4) 0.037(3) 0.047(4) 0.006(3) 0.000(3) -0.002(3)
C7 0.051(3) 0.041(3) 0.038(4) 0.002(3) 0.004(3) 0.001(2)
C8 0.050(4) 0.041(3) 0.049(4) 0.007(3) 0.010(3) -0.006(2)
C9 0.051(3) 0.041(3) 0.042(4) 0.004(3) 0.003(3) 0.006(3)
C10 0.060(4) 0.047(3) 0.053(5) 0.002(3) -0.004(3) 0.009(3)
C11 0.041(3) 0.069(4) 0.043(4) -0.009(3) 0.005(3) -0.002(3)
C12 0.041(3) 0.045(3) 0.044(4) 0.000(3) -0.001(3) 0.002(2)
C13 0.053(4) 0.069(4) 0.074(6) -0.015(4) 0.008(4) 0.009(3)
C14 0.048(4) 0.132(8) 0.060(6) -0.033(5) 0.003(4) 0.008(4)
C15 0.043(4) 0.098(6) 0.058(5) -0.011(4) 0.013(4) -0.012(4)
C16 0.049(4) 0.074(4) 0.039(4) 0.000(3) 0.001(3) -0.008(3)
C17 0.116(9) 0.109(8) 0.042(5) -0.005(5) 0.001(5) -0.014(6)
C18 0.228(17) 0.086(7) 0.088(9) -0.012(7) -0.100(10) 0.046(9)
C19 0.063(6) 0.158(10) 0.124(11) -0.094(9) -0.039(6) 0.041(7)
C20 0.077(6) 0.124(8) 0.110(9) -0.054(7) 0.001(6) -0.020(6)
C21 0.059(5) 0.126(8) 0.053(5) -0.030(5) 0.002(4) -0.004(5)

loop_
_atom_type_symbol
_atom_type_description
_atom_type_scat_dispersion_real
_atom_type_scat_dispersion_imag
_atom_type_scat_source
C C 0.0033 0.0016 'International Tables Vol C Tables 4.2.6.8 and 6.1.1.4'
H H 0.0000 0.0000 'International Tables Vol C Tables 4.2.6.8 and 6.1.1.4'
O O 0.0106 0.0060 'International Tables Vol C Tables 4.2.6.8 and 6.1.1.4'
Fe Fe 0.3463 0.8444 'International Tables Vol C Tables 4.2.6.8 and 6.1.1.4'

loop_
_geom_angle_atom_site_label_1
_geom_angle_atom_site_label_2
_geom_angle_atom_site_label_3
_geom_angle
_geom_angle_site_symmetry_1
_geom_angle_site_symmetry_3
C18 Fe1 C19 40.2(6) . .
C18 Fe1 C17 43.3(6) . .
C19 Fe1 C17 67.3(5) . .
C18 Fe1 C16 176.1(7) . .
C19 Fe1 C16 142.9(6) . .
C17 Fe1 C16 133.2(4) . .
C18 Fe1 C14 114.0(5) . .
C19 Fe1 C14 111.9(4) . .
C17 Fe1 C14 147.9(4) . .
C16 Fe1 C14 68.1(3) . .
C18 Fe1 C21 68.7(4) . .
C19 Fe1 C21 64.6(3) . .
C17 Fe1 C21 39.3(3) . .
C16 Fe1 C21 109.6(3) . .
C14 Fe1 C21 171.6(4) . .
C18 Fe1 C13 109.9(4) . .
C19 Fe1 C13 136.2(4) . .
C17 Fe1 C13 116.5(4) . .
C16 Fe1 C13 69.4(3) . .
C14 Fe1 C13 40.5(3) . .
C21 Fe1 C13 147.3(3) . .
C18 Fe1 C15 143.4(7) . .
C19 Fe1 C15 114.7(5) . .
C17 Fe1 C15 171.5(4) . .
C16 Fe1 C15 40.3(3) . .
C14 Fe1 C15 40.2(3) . .
C21 Fe1 C15 133.0(4) . .
C13 Fe1 C15 68.4(3) . .
C18 Fe1 C11 135.3(6) . .
C19 Fe1 C11 175.4(5) . .
C17 Fe1 C11 110.1(4) . .
C16 Fe1 C11 41.7(3) . .
C14 Fe1 C11 68.2(3) . .
C21 Fe1 C11 116.0(3) . .
C13 Fe1 C11 40.9(2) . .
C15 Fe1 C11 68.5(3) . .
C18 Fe1 C20 67.8(5) . .
C19 Fe1 C20 37.9(4) . .
C17 Fe1 C20 66.9(4) . .
C16 Fe1 C20 113.4(4) . .
C14 Fe1 C20 133.5(4) . .
C21 Fe1 C20 39.1(3) . .
C13 Fe1 C20 172.9(3) . .
C15 Fe1 C20 109.2(4) . .
C11 Fe1 C20 145.3(4) . .
C4 O2 C1 108.6(5) . .
C6 O3 C10 109.2(4) . .
O1 C1 O2 120.2(7) . .
O1 C1 C2 131.9(7) . .
O2 C1 C2 108.0(6) . .
C3 C2 C1 103.9(5) . .
C3 C2 H2A 111.0 . .
C1 C2 H2A 111.0 . .
C3 C2 H2B 111.0 . .
C1 C2 H2B 111.0 . .
H2A C2 H2B 109.0 . .
C4 C3 C5 119.4(6) . .
C4 C3 C2 108.3(6) . .
C5 C3 C2 132.3(6) . .
C8 C4 C3 125.9(6) . .
C8 C4 O2 122.8(5) . .
C3 C4 O2 111.2(5) . .
C6 C5 C3 115.4(6) . .
C6 C5 H5 122.3 . .
C3 C5 H5 122.3 . .
C5 C6 O3 123.8(5) . .
C5 C6 C7 125.2(6) . .
O3 C6 C7 111.0(6) . .
C6 C7 C8 119.1(5) . .
C6 C7 C9 107.2(5) . .
C8 C7 C9 133.6(5) . .
C4 C8 C7 114.8(5) . .
C4 C8 H8 122.6 . .
C7 C8 H8 122.6 . .
C12 C9 C7 126.4(5) . .
C12 C9 C10 128.1(6) . .
C7 C9 C10 105.5(5) . .
O4 C10 O3 119.5(6) . .
O4 C10 C9 133.4(7) . .
O3 C10 C9 107.1(5) . .
C13 C11 C12 132.6(6) . .
C13 C11 C16 107.0(6) . .
C12 C11 C16 120.2(6) . .
C13 C11 Fe1 69.3(4) . .
C12 C11 Fe1 123.0(5) . .
C16 C11 Fe1 68.4(3) . .
C9 C12 C11 131.5(6) . .
C9 C12 H12 114.2 . .
C11 C12 H12 114.2 . .
C14 C13 C11 107.3(7) . .
C14 C13 Fe1 69.5(4) . .
C11 C13 Fe1 69.8(4) . .
C14 C13 H13 126.3 . .
C11 C13 H13 126.3 . .
Fe1 C13 H13 126.0 . .
C15 C14 C13 109.4(7) . .
C15 C14 Fe1 70.2(5) . .
C13 C14 Fe1 70.0(4) . .
C15 C14 H14 125.3 . .
C13 C14 H14 125.3 . .
Fe1 C14 H14 126.0 . .
C16 C15 C14 108.5(7) . .
C16 C15 Fe1 69.2(5) . .
C14 C15 Fe1 69.6(5) . .
C16 C15 H15 125.7 . .
C14 C15 H15 125.7 . .
Fe1 C15 H15 127.1 . .
C15 C16 C11 107.7(6) . .
C15 C16 Fe1 70.5(5) . .
C11 C16 Fe1 69.9(4) . .
C15 C16 H16 126.2 . .
C11 C16 H16 126.2 . .
Fe1 C16 H16 125.0 . .
C21 C17 C18 106.1(11) . .
C21 C17 Fe1 71.0(6) . .
C18 C17 Fe1 67.7(6) . .
C21 C17 H17 126.9 . .
C18 C17 H17 126.9 . .
Fe1 C17 H17 125.9 . .
C19 C18 C17 102.6(8) . .
C19 C18 Fe1 70.5(6) . .
C17 C18 Fe1 69.0(6) . .
C19 C18 H18 128.7 . .
C17 C18 H18 128.7 . .
Fe1 C18 H18 123.6 . .
C20 C19 C18 113.6(12) . .
C20 C19 Fe1 72.7(5) . .
C18 C19 Fe1 69.3(6) . .
C20 C19 H19 123.2 . .
C18 C19 H19 123.2 . .
Fe1 C19 H19 126.5 . .
C19 C20 C21 107.0(12) . .
C19 C20 Fe1 69.4(6) . .
C21 C20 Fe1 69.6(5) . .
C19 C20 H20 126.5 . .
C21 C20 H20 126.5 . .
Fe1 C20 H20 126.1 . .
C17 C21 C20 110.6(10) . .
C17 C21 Fe1 69.7(6) . .
C20 C21 Fe1 71.3(5) . .
C17 C21 H21 124.7 . .
C20 C21 H21 124.7 . .
Fe1 C21 H21 125.9 . .

loop_
_geom_bond_atom_site_label_1
_geom_bond_atom_site_label_2
_geom_bond_distance
_geom_bond_site_symmetry_2
Fe1 C18 2.009(9) .
Fe1 C19 2.025(9) .
Fe1 C17 2.027(10) .
Fe1 C16 2.032(7) .
Fe1 C14 2.039(8) .
Fe1 C21 2.043(8) .
Fe1 C13 2.046(7) .
Fe1 C15 2.048(9) .
Fe1 C11 2.052(6) .
Fe1 C20 2.066(9) .
O1 C1 1.164(9) .
O2 C4 1.397(7) .
O2 C1 1.410(9) .
O3 C6 1.384(7) .
O3 C10 1.399(9) .
O4 C10 1.175(8) .
C1 C2 1.501(10) .
C2 C3 1.481(8) .
C2 H2A 0.9900 .
C2 H2B 0.9900 .
C3 C4 1.382(8) .
C3 C5 1.390(9) .
C4 C8 1.377(9) .
C5 C6 1.374(9) .
C5 H5 0.9500 .
C6 C7 1.399(8) .
C7 C8 1.400(8) .
C7 C9 1.454(8) .
C8 H8 0.9500 .
C9 C12 1.367(8) .
C9 C10 1.493(8) .
C11 C13 1.434(9) .
C11 C12 1.438(8) .
C11 C16 1.453(10) .
C12 H12 0.9500 .
C13 C14 1.413(11) .
C13 H13 0.9500 .
C14 C15 1.405(12) .
C14 H14 0.9500 .
C15 C16 1.404(10) .
C15 H15 0.9500 .
C16 H16 0.9500 .
C17 C21 1.369(13) .
C17 C18 1.49(2) .
C17 H17 0.9500 .
C18 C19 1.385(19) .
C18 H18 0.9500 .
C19 C20 1.330(14) .
C19 H19 0.9500 .
C20 C21 1.374(11) .
C20 H20 0.9500 .
C21 H21 0.9500 .

loop_
_geom_torsion_atom_site_label_1
_geom_torsion_atom_site_label_2
_geom_torsion_atom_site_label_3
_geom_torsion_atom_site_label_4
_geom_torsion
_geom_torsion_site_symmetry_1
_geom_torsion_site_symmetry_2
_geom_torsion_site_symmetry_3
_geom_torsion_site_symmetry_4
C4 O2 C1 O1 179.3(8) . . . .
C4 O2 C1 C2 -0.3(8) . . . .
O1 C1 C2 C3 -179.5(10) . . . .
O2 C1 C2 C3 0.0(8) . . . .
C1 C2 C3 C4 0.2(8) . . . .
C1 C2 C3 C5 179.2(8) . . . .
C5 C3 C4 C8 1.5(11) . . . .
C2 C3 C4 C8 -179.5(7) . . . .
C5 C3 C4 O2 -179.5(6) . . . .
C2 C3 C4 O2 -0.4(8) . . . .
C1 O2 C4 C8 179.5(7) . . . .
C1 O2 C4 C3 0.5(8) . . . .
C4 C3 C5 C6 -1.3(10) . . . .
C2 C3 C5 C6 179.9(7) . . . .
C3 C5 C6 O3 179.0(6) . . . .
C3 C5 C6 C7 0.2(10) . . . .
C10 O3 C6 C5 -178.6(6) . . . .
C10 O3 C6 C7 0.4(8) . . . .
C5 C6 C7 C8 1.0(10) . . . .
O3 C6 C7 C8 -178.0(6) . . . .
C5 C6 C7 C9 179.3(6) . . . .
O3 C6 C7 C9 0.4(7) . . . .
C3 C4 C8 C7 -0.3(10) . . . .
O2 C4 C8 C7 -179.2(6) . . . .
C6 C7 C8 C4 -0.9(9) . . . .
C9 C7 C8 C4 -178.7(6) . . . .
C6 C7 C9 C12 -179.4(6) . . . .
C8 C7 C9 C12 -1.5(11) . . . .
C6 C7 C9 C10 -0.9(7) . . . .
C8 C7 C9 C10 177.1(7) . . . .
C6 O3 C10 O4 179.5(7) . . . .
C6 O3 C10 C9 -0.9(8) . . . .
C12 C9 C10 O4 -0.9(13) . . . .
C7 C9 C10 O4 -179.4(8) . . . .
C12 C9 C10 O3 179.6(6) . . . .
C7 C9 C10 O3 1.1(7) . . . .
C7 C9 C12 C11 178.5(6) . . . .
C10 C9 C12 C11 0.2(12) . . . .
C13 C11 C12 C9 18.5(12) . . . .
C16 C11 C12 C9 -167.6(7) . . . .
Fe1 C11 C12 C9 109.9(7) . . . .
C12 C11 C13 C14 176.0(7) . . . .
C16 C11 C13 C14 1.5(8) . . . .
Fe1 C11 C13 C14 59.6(5) . . . .
C12 C11 C13 Fe1 116.3(8) . . . .
C16 C11 C13 Fe1 -58.2(5) . . . .
C11 C13 C14 C15 -0.4(9) . . . .
Fe1 C13 C14 C15 59.4(6) . . . .
C11 C13 C14 Fe1 -59.8(5) . . . .
C13 C14 C15 C16 -0.9(9) . . . .
Fe1 C14 C15 C16 58.4(5) . . . .
C13 C14 C15 Fe1 -59.2(5) . . . .
C14 C15 C16 C11 1.8(8) . . . .
Fe1 C15 C16 C11 60.3(5) . . . .
C14 C15 C16 Fe1 -58.6(6) . . . .
C13 C11 C16 C15 -2.0(8) . . . .
C12 C11 C16 C15 -177.3(6) . . . .
Fe1 C11 C16 C15 -60.7(5) . . . .
C13 C11 C16 Fe1 58.7(5) . . . .
C12 C11 C16 Fe1 -116.6(6) . . . .
C21 C17 C18 C19 -2.2(11) . . . .
Fe1 C17 C18 C19 -63.2(7) . . . .
C21 C17 C18 Fe1 61.0(7) . . . .
C17 C18 C19 C20 2.8(12) . . . .
Fe1 C18 C19 C20 -59.2(8) . . . .
C17 C18 C19 Fe1 62.0(6) . . . .
C18 C19 C20 C21 -2.4(12) . . . .
Fe1 C19 C20 C21 -59.7(6) . . . .
C18 C19 C20 Fe1 57.3(8) . . . .
C18 C17 C21 C20 0.9(10) . . . .
Fe1 C17 C21 C20 59.8(6) . . . .
C18 C17 C21 Fe1 -58.8(6) . . . .
C19 C20 C21 C17 0.8(10) . . . .
Fe1 C20 C21 C17 -58.8(7) . . . .
C19 C20 C21 Fe1 59.6(6) . . . .
